data_7204633
loop_
_publ_author_name
'Park, Jin-Ho'
'Afzaal, Mohammad'
'Kemmler, Michael'
'O'Brien, Paul'
'Otway, David J.'
'Raftery, Jim'
'Waters, John'

_publ_section_title
;
 The deposition of thin films of CuME2 by CVD techniques (M = In, Ga
 and E = S, Se)
;
_journal_issue 8
_journal_name_full 'Journal of Materials Chemistry'
_journal_page_first 1942
_journal_paper_doi 10.1039/b302896h
_journal_volume 13
_journal_year 2003
_chemical_formula_sum 'C24 H47 In N3 S6'
_chemical_formula_weight 684.83
_chemical_name_systematic
; 
? 
;
_space_group_IT_number 14
_symmetry_cell_setting monoclinic
_symmetry_space_group_name_Hall '-P 2ybc'
_symmetry_space_group_name_H-M 'P 1 21/c 1'
_atom_sites_solution_hydrogens geom
_atom_sites_solution_primary direct
_atom_sites_solution_secondary difmap
_audit_creation_method SHELXL-97
_cell_angle_alpha 90.00
_cell_angle_beta 104.492(5)
_cell_angle_gamma 90.00
_cell_formula_units_Z 4
_cell_length_a 19.660(5)
_cell_length_b 16.984(5)
_cell_length_c 10.086(3)
_cell_measurement_reflns_used 4629
_cell_measurement_temperature 100(2)
_cell_measurement_theta_max 28.103
_cell_measurement_theta_min 2.4055
_cell_volume 3260.6(16)
_computing_cell_refinement 'Bruker SMART'
_computing_data_collection 'Bruker SMART'
_computing_data_reduction 'Bruker SAINT'
_computing_molecular_graphics 'Bruker SHELXTL'
_computing_publication_material 'Bruker SHELXTL'
_computing_structure_refinement 'SHELXL-97 (Sheldrick, 1997)'
_computing_structure_solution 'SHELXS-97 (Sheldrick, 1990)'
_diffrn_ambient_temperature 100(2)
_diffrn_measured_fraction_theta_full 0.982
_diffrn_measured_fraction_theta_max 0.982
_diffrn_measurement_device_type 'CCD area detector'
_diffrn_measurement_method 'phi and omega scans'
_diffrn_radiation_monochromator graphite
_diffrn_radiation_source 'fine-focus sealed tube'
_diffrn_radiation_type MoK\a
_diffrn_radiation_wavelength 0.71073
_diffrn_reflns_av_R_equivalents 0.0560
_diffrn_reflns_av_sigmaI/netI 0.0823
_diffrn_reflns_limit_h_max 23
_diffrn_reflns_limit_h_min -24
_diffrn_reflns_limit_k_max 21
_diffrn_reflns_limit_k_min -20
_diffrn_reflns_limit_l_max 9
_diffrn_reflns_limit_l_min -12
_diffrn_reflns_number 14238
_diffrn_reflns_theta_full 26.37
_diffrn_reflns_theta_max 26.37
_diffrn_reflns_theta_min 1.61
_exptl_absorpt_coefficient_mu 1.127
_exptl_absorpt_correction_T_max 0.8956
_exptl_absorpt_correction_T_min 0.5512
_exptl_absorpt_correction_type multi-scan
_exptl_absorpt_process_details SADABS
_exptl_crystal_colour yellowish
_exptl_crystal_density_diffrn 1.395
_exptl_crystal_density_meas 0
_exptl_crystal_density_method 'not measured'
_exptl_crystal_description plate
_exptl_crystal_F_000 1428
_exptl_crystal_size_max 0.60
_exptl_crystal_size_mid 0.30
_exptl_crystal_size_min 0.10
_refine_diff_density_max 2.528
_refine_diff_density_min -1.768
_refine_diff_density_rms 0.171
_refine_ls_extinction_method none
_refine_ls_goodness_of_fit_ref 1.091
_refine_ls_hydrogen_treatment mixed
_refine_ls_matrix_type full
_refine_ls_number_parameters 313
_refine_ls_number_reflns 6558
_refine_ls_number_restraints 0
_refine_ls_restrained_S_all 1.091
_refine_ls_R_factor_all 0.1080
_refine_ls_R_factor_gt 0.0679
_refine_ls_shift/su_max 0.000
_refine_ls_shift/su_mean 0.000
_refine_ls_structure_factor_coef Fsqd
_refine_ls_weighting_details 'calc w=1/[\s^2^(Fo^2^)+(0.0688P)^2^+24.4804P] where P=(Fo^2^+2Fc^2^)/3'
_refine_ls_weighting_scheme calc
_refine_ls_wR_factor_gt 0.1623
_refine_ls_wR_factor_ref 0.1822
_reflns_number_gt 4403
_reflns_number_total 6558
_reflns_threshold_expression >2sigma(I)
_cod_data_source_file b302896h.txt
_cod_data_source_block s1300nca
_cod_depositor_comments
;
The following automatic conversions were performed:
'_symmetry_cell_setting' value 'Monoclinic' changed to 'monoclinic'
according to '/home/saulius/struct/CIF-dictionaries/cif_core.dic'
dictionary named 'cif_core.dic' version 2.4.1 from 2010-06-29.

Automatic conversion script
Id: cif_fix_enum 1527 2010-12-29 10:47:43Z saulius 
;
_cod_original_cell_volume 3260.6(15)
_cod_original_sg_symbol_H-M P2(1)/c
_cod_database_code 7204633

loop_
_symmetry_equiv_pos_as_xyz
'x, y, z'
'-x, y+1/2, -z+1/2'
'-x, -y, -z'
'x, -y-1/2, z-1/2'

loop_
_atom_site_label
_atom_site_type_symbol
_atom_site_fract_x
_atom_site_fract_y
_atom_site_fract_z
_atom_site_U_iso_or_equiv
_atom_site_adp_type
_atom_site_occupancy
_atom_site_symmetry_multiplicity
_atom_site_calc_flag
_atom_site_refinement_flags
_atom_site_disorder_assembly
_atom_site_disorder_group
C1 C 0.3447(4) 0.4983(4) 0.3147(8) 0.0200(15) Uani 1 1 d . . .
C2 C 0.3874(4) 0.3538(4) 0.7818(8) 0.0223(17) Uani 1 1 d . . .
C3 C 0.3726(4) 0.6572(4) 0.7622(7) 0.0157(15) Uani 1 1 d . . .
C37 C 0.4034(4) 0.7970(4) 0.7884(9) 0.0249(18) Uani 1 1 d . . .
H37A H 0.4421 0.7809 0.7492 0.037 Uiso 1 1 calc R . .
H37B H 0.4223 0.8251 0.8747 0.037 Uiso 1 1 calc R . .
H37C H 0.3715 0.8318 0.7240 0.037 Uiso 1 1 calc R . .
C17 C 0.3760(4) 0.4601(5) 0.1045(8) 0.0257(18) Uani 1 1 d . . .
H17A H 0.4065 0.5013 0.0830 0.039 Uiso 1 1 calc R . .
H17B H 0.3483 0.4366 0.0193 0.039 Uiso 1 1 calc R . .
H17C H 0.4049 0.4193 0.1605 0.039 Uiso 1 1 calc R . .
C27 C 0.4432(4) 0.2722(5) 0.9786(8) 0.0266(18) Uani 1 1 d . . .
H27A H 0.4778 0.2384 0.9515 0.040 Uiso 1 1 calc R . .
H27B H 0.4236 0.2444 1.0459 0.040 Uiso 1 1 calc R . .
H27C H 0.4659 0.3209 1.0192 0.040 Uiso 1 1 calc R . .
C21 C 0.3270(4) 0.2355(4) 0.8263(9) 0.0240(18) Uani 1 1 d . . .
H21A H 0.3433 0.1835 0.8663 0.029 Uiso 1 1 calc R . .
H21B H 0.3110 0.2290 0.7258 0.029 Uiso 1 1 calc R . .
C22 C 0.2651(4) 0.2623(4) 0.8809(9) 0.0257(18) Uani 1 1 d . . .
H22A H 0.2795 0.2647 0.9821 0.031 Uiso 1 1 calc R . .
H22B H 0.2502 0.3156 0.8460 0.031 Uiso 1 1 calc R . .
C23 C 0.2039(5) 0.2052(5) 0.8358(10) 0.032(2) Uani 1 1 d . . .
H23A H 0.1858 0.2085 0.7351 0.038 Uiso 1 1 calc R . .
H23B H 0.2212 0.1509 0.8585 0.038 Uiso 1 1 calc R . .
C24 C 0.1441(5) 0.2211(6) 0.9021(12) 0.042(2) Uani 1 1 d . . .
H24A H 0.1301 0.2771 0.8877 0.050 Uiso 1 1 calc R . .
H24B H 0.1608 0.2122 1.0020 0.050 Uiso 1 1 calc R . .
C25 C 0.0802(5) 0.1694(7) 0.8454(14) 0.059(3) Uani 1 1 d . . .
H25A H 0.0953 0.1139 0.8429 0.070 Uiso 1 1 calc R . .
H25B H 0.0573 0.1858 0.7506 0.070 Uiso 1 1 calc R . .
C11 C 0.2612(4) 0.5228(5) 0.0946(8) 0.0251(18) Uani 1 1 d . . .
H11A H 0.2683 0.5436 0.0073 0.030 Uiso 1 1 calc R . .
H11B H 0.2437 0.5665 0.1422 0.030 Uiso 1 1 calc R . .
C12 C 0.2068(5) 0.4579(5) 0.0644(10) 0.034(2) Uani 1 1 d . . .
H12A H 0.2030 0.4341 0.1519 0.041 Uiso 1 1 calc R . .
H12B H 0.2228 0.4163 0.0104 0.041 Uiso 1 1 calc R . .
C13 C 0.1343(5) 0.4865(6) -0.0146(10) 0.042(2) Uani 1 1 d . . .
H13A H 0.1168 0.5244 0.0438 0.051 Uiso 1 1 calc R . .
H13B H 0.1019 0.4409 -0.0306 0.051 Uiso 1 1 calc R . .
C14 C 0.1310(5) 0.5260(5) -0.1529(10) 0.037(2) Uani 1 1 d . . .
H14A H 0.0822 0.5433 -0.1943 0.044 Uiso 1 1 calc R . .
H14B H 0.1614 0.5733 -0.1379 0.044 Uiso 1 1 calc R . .
C15 C 0.1548(5) 0.4703(5) -0.2524(10) 0.036(2) Uani 1 1 d . . .
H15A H 0.2055 0.4590 -0.2173 0.043 Uiso 1 1 calc R . .
H15B H 0.1290 0.4199 -0.2574 0.043 Uiso 1 1 calc R . .
C31 C 0.3148(4) 0.7388(4) 0.8978(8) 0.0227(17) Uani 1 1 d . . .
H31A H 0.3319 0.7820 0.9635 0.027 Uiso 1 1 calc R . .
H31B H 0.3134 0.6903 0.9516 0.027 Uiso 1 1 calc R . .
C32 C 0.2413(4) 0.7579(5) 0.8177(9) 0.0260(18) Uani 1 1 d . . .
H32A H 0.2227 0.7143 0.7538 0.031 Uiso 1 1 calc R . .
H32B H 0.2418 0.8063 0.7631 0.031 Uiso 1 1 calc R . .
C33 C 0.1939(5) 0.7702(5) 0.9153(10) 0.033(2) Uani 1 1 d . . .
H33A H 0.1949 0.7216 0.9698 0.040 Uiso 1 1 calc R . .
H33B H 0.2143 0.8129 0.9798 0.040 Uiso 1 1 calc R . .
C34 C 0.1183(5) 0.7904(6) 0.8508(13) 0.051(3) Uani 1 1 d . . .
H34 H 0.0806 0.7592 0.8650 0.061 Uiso 1 1 calc R . .
In1 In 0.38239(3) 0.50278(3) 0.62243(5) 0.01815(16) Uani 1 1 d . . .
N1 N 0.3288(3) 0.4946(4) 0.1803(6) 0.0209(13) Uani 1 1 d . . .
N2 N 0.3866(3) 0.2912(4) 0.8580(7) 0.0217(14) Uani 1 1 d . . .
N3 N 0.3651(3) 0.7273(4) 0.8143(7) 0.0211(14) Uani 1 1 d . . .
C16 C 0.1417(6) 0.5059(6) -0.3955(10) 0.047(3) Uani 1 1 d . . .
H16A H 0.0911 0.5116 -0.4346 0.071 Uiso 1 1 calc R . .
H16B H 0.1615 0.4712 -0.4540 0.071 Uiso 1 1 calc R . .
H16C H 0.1643 0.5577 -0.3898 0.071 Uiso 1 1 calc R . .
C35 C 0.1065(6) 0.8603(7) 0.7659(15) 0.061(3) Uani 1 1 d . . .
H35A H 0.1214 0.8495 0.6809 0.074 Uiso 1 1 calc R . .
H35B H 0.1363 0.9034 0.8151 0.074 Uiso 1 1 calc R . .
C36 C 0.0299(6) 0.8877(9) 0.7275(19) 0.092(6) Uani 1 1 d . . .
H36A H 0.0023 0.8534 0.6558 0.138 Uiso 1 1 calc R . .
H36B H 0.0275 0.9420 0.6937 0.138 Uiso 1 1 calc R . .
H36C H 0.0108 0.8853 0.8084 0.138 Uiso 1 1 calc R . .
C26 C 0.0273(8) 0.1756(10) 0.9341(19) 0.105(7) Uani 1 1 d . . .
H26A H 0.0501 0.1602 1.0283 0.158 Uiso 1 1 calc R . .
H26B H -0.0126 0.1405 0.8975 0.158 Uiso 1 1 calc R . .
H26C H 0.0105 0.2300 0.9329 0.158 Uiso 1 1 calc R . .
S31 S 0.43834(10) 0.63974(10) 0.6785(2) 0.0198(4) Uani 1 1 d . . .
S11 S 0.28591(10) 0.53569(11) 0.3994(2) 0.0204(4) Uani 1 1 d . . .
S22 S 0.45903(10) 0.41608(11) 0.8129(2) 0.0223(4) Uani 1 1 d . . .
S32 S 0.31836(11) 0.58061(10) 0.7756(2) 0.0222(4) Uani 1 1 d . . .
S12 S 0.42571(10) 0.46782(11) 0.41041(19) 0.0194(4) Uani 1 1 d . . .
S21 S 0.31689(11) 0.37516(10) 0.6478(2) 0.0220(4) Uani 1 1 d . . .

loop_
_atom_site_aniso_label
_atom_site_aniso_U_11
_atom_site_aniso_U_22
_atom_site_aniso_U_33
_atom_site_aniso_U_23
_atom_site_aniso_U_13
_atom_site_aniso_U_12
C1 0.029(4) 0.008(3) 0.022(4) -0.002(3) 0.005(3) -0.001(3)
C2 0.034(5) 0.014(4) 0.019(4) 0.000(3) 0.004(3) 0.006(3)
C3 0.023(4) 0.013(3) 0.012(4) 0.001(3) 0.006(3) 0.003(3)
C37 0.031(5) 0.011(4) 0.032(5) -0.002(3) 0.006(4) -0.003(3)
C17 0.036(5) 0.025(4) 0.017(4) -0.004(3) 0.010(4) 0.003(3)
C27 0.034(5) 0.023(4) 0.023(4) 0.005(3) 0.007(4) 0.005(3)
C21 0.040(5) 0.006(3) 0.025(4) -0.002(3) 0.007(4) 0.001(3)
C22 0.039(5) 0.012(4) 0.026(5) 0.005(3) 0.009(4) 0.000(3)
C23 0.034(5) 0.020(4) 0.037(5) 0.003(4) 0.000(4) 0.002(3)
C24 0.038(5) 0.035(5) 0.054(7) 0.003(5) 0.014(5) -0.002(4)
C25 0.032(6) 0.051(7) 0.093(10) 0.027(7) 0.018(6) -0.002(5)
C11 0.030(4) 0.021(4) 0.021(4) 0.001(3) 0.000(3) 0.000(3)
C12 0.035(5) 0.025(5) 0.040(6) -0.002(4) 0.005(4) -0.007(4)
C13 0.028(5) 0.053(7) 0.043(6) -0.001(5) 0.005(4) -0.004(4)
C14 0.030(5) 0.025(4) 0.049(6) 0.009(4) -0.002(4) 0.008(3)
C15 0.031(5) 0.030(5) 0.043(6) -0.006(4) 0.003(4) 0.002(4)
C31 0.032(5) 0.014(4) 0.021(4) -0.006(3) 0.005(3) -0.003(3)
C32 0.030(5) 0.015(4) 0.033(5) -0.007(3) 0.007(4) 0.005(3)
C33 0.033(5) 0.018(4) 0.048(6) 0.002(4) 0.008(4) 0.001(3)
C34 0.026(5) 0.045(6) 0.079(9) 0.010(6) 0.009(5) 0.008(4)
In1 0.0282(3) 0.0088(2) 0.0173(3) -0.0003(2) 0.00548(19) 0.0006(2)
N1 0.029(3) 0.015(3) 0.019(3) -0.002(3) 0.006(3) 0.002(3)
N2 0.026(4) 0.012(3) 0.027(4) 0.004(3) 0.006(3) 0.002(3)
N3 0.027(4) 0.013(3) 0.024(4) -0.003(3) 0.007(3) 0.000(3)
C16 0.053(6) 0.045(6) 0.038(6) -0.001(5) 0.003(5) -0.012(5)
C35 0.036(6) 0.058(7) 0.088(10) 0.004(7) 0.012(6) -0.002(5)
C36 0.046(8) 0.071(10) 0.149(17) 0.021(10) 0.006(9) 0.008(7)
C26 0.072(10) 0.080(11) 0.148(17) 0.035(11) 0.000(11) -0.030(8)
S31 0.0281(10) 0.0115(8) 0.0208(10) -0.0011(7) 0.0079(8) -0.0001(7)
S11 0.0245(10) 0.0136(8) 0.0225(10) 0.0002(7) 0.0050(8) 0.0025(7)
S22 0.0276(10) 0.0147(9) 0.0233(10) 0.0021(7) 0.0043(8) 0.0005(7)
S32 0.0304(11) 0.0101(8) 0.0273(11) -0.0005(7) 0.0094(8) -0.0017(7)
S12 0.0249(10) 0.0164(8) 0.0166(10) -0.0019(7) 0.0048(8) 0.0013(7)
S21 0.0313(11) 0.0106(8) 0.0225(10) 0.0022(7) 0.0036(8) -0.0002(7)

loop_
_atom_type_symbol
_atom_type_description
_atom_type_scat_dispersion_real
_atom_type_scat_dispersion_imag
_atom_type_scat_source
C C 0.0033 0.0016 'International Tables Vol C Tables 4.2.6.8 and 6.1.1.4'
H H 0.0000 0.0000 'International Tables Vol C Tables 4.2.6.8 and 6.1.1.4'
N N 0.0061 0.0033 'International Tables Vol C Tables 4.2.6.8 and 6.1.1.4'
S S 0.1246 0.1234 'International Tables Vol C Tables 4.2.6.8 and 6.1.1.4'
In In -0.7276 1.3100 'International Tables Vol C Tables 4.2.6.8 and 6.1.1.4'

loop_
_geom_angle_atom_site_label_1
_geom_angle_atom_site_label_2
_geom_angle_atom_site_label_3
_geom_angle
_geom_angle_site_symmetry_1
_geom_angle_site_symmetry_3
_geom_angle_publ_flag
N1 C1 S11 120.9(6) . . ?
N1 C1 S12 120.8(6) . . ?
S11 C1 S12 118.3(4) . . ?
N2 C2 S21 120.4(6) . . ?
N2 C2 S22 121.2(6) . . ?
S21 C2 S22 118.4(5) . . ?
N3 C3 S32 121.2(6) . . ?
N3 C3 S31 121.2(6) . . ?
S32 C3 S31 117.6(4) . . ?
N3 C37 H37A 109.5 . . ?
N3 C37 H37B 109.5 . . ?
H37A C37 H37B 109.5 . . ?
N3 C37 H37C 109.5 . . ?
H37A C37 H37C 109.5 . . ?
H37B C37 H37C 109.5 . . ?
N1 C17 H17A 109.5 . . ?
N1 C17 H17B 109.5 . . ?
H17A C17 H17B 109.5 . . ?
N1 C17 H17C 109.5 . . ?
H17A C17 H17C 109.5 . . ?
H17B C17 H17C 109.5 . . ?
N2 C27 H27A 109.5 . . ?
N2 C27 H27B 109.5 . . ?
H27A C27 H27B 109.5 . . ?
N2 C27 H27C 109.5 . . ?
H27A C27 H27C 109.5 . . ?
H27B C27 H27C 109.5 . . ?
N2 C21 C22 113.2(6) . . ?
N2 C21 H21A 108.9 . . ?
C22 C21 H21A 108.9 . . ?
N2 C21 H21B 108.9 . . ?
C22 C21 H21B 108.9 . . ?
H21A C21 H21B 107.8 . . ?
C23 C22 C21 110.2(7) . . ?
C23 C22 H22A 109.6 . . ?
C21 C22 H22A 109.6 . . ?
C23 C22 H22B 109.6 . . ?
C21 C22 H22B 109.6 . . ?
H22A C22 H22B 108.1 . . ?
C24 C23 C22 113.3(8) . . ?
C24 C23 H23A 108.9 . . ?
C22 C23 H23A 108.9 . . ?
C24 C23 H23B 108.9 . . ?
C22 C23 H23B 108.9 . . ?
H23A C23 H23B 107.7 . . ?
C23 C24 C25 112.9(9) . . ?
C23 C24 H24A 109.0 . . ?
C25 C24 H24A 109.0 . . ?
C23 C24 H24B 109.0 . . ?
C25 C24 H24B 109.0 . . ?
H24A C24 H24B 107.8 . . ?
C24 C25 C26 110.9(12) . . ?
C24 C25 H25A 109.5 . . ?
C26 C25 H25A 109.5 . . ?
C24 C25 H25B 109.5 . . ?
C26 C25 H25B 109.5 . . ?
H25A C25 H25B 108.0 . . ?
N1 C11 C12 111.7(7) . . ?
N1 C11 H11A 109.3 . . ?
C12 C11 H11A 109.3 . . ?
N1 C11 H11B 109.3 . . ?
C12 C11 H11B 109.3 . . ?
H11A C11 H11B 108.0 . . ?
C11 C12 C13 113.1(8) . . ?
C11 C12 H12A 109.0 . . ?
C13 C12 H12A 109.0 . . ?
C11 C12 H12B 109.0 . . ?
C13 C12 H12B 109.0 . . ?
H12A C12 H12B 107.8 . . ?
C12 C13 C14 115.7(8) . . ?
C12 C13 H13A 108.3 . . ?
C14 C13 H13A 108.3 . . ?
C12 C13 H13B 108.3 . . ?
C14 C13 H13B 108.3 . . ?
H13A C13 H13B 107.4 . . ?
C15 C14 C13 112.0(8) . . ?
C15 C14 H14A 109.2 . . ?
C13 C14 H14A 109.2 . . ?
C15 C14 H14B 109.2 . . ?
C13 C14 H14B 109.2 . . ?
H14A C14 H14B 107.9 . . ?
C16 C15 C14 111.6(8) . . ?
C16 C15 H15A 109.3 . . ?
C14 C15 H15A 109.3 . . ?
C16 C15 H15B 109.3 . . ?
C14 C15 H15B 109.3 . . ?
H15A C15 H15B 108.0 . . ?
N3 C31 C32 114.6(7) . . ?
N3 C31 H31A 108.6 . . ?
C32 C31 H31A 108.6 . . ?
N3 C31 H31B 108.6 . . ?
C32 C31 H31B 108.6 . . ?
H31A C31 H31B 107.6 . . ?
C31 C32 C33 110.0(7) . . ?
C31 C32 H32A 109.7 . . ?
C33 C32 H32A 109.7 . . ?
C31 C32 H32B 109.7 . . ?
C33 C32 H32B 109.7 . . ?
H32A C32 H32B 108.2 . . ?
C34 C33 C32 116.6(9) . . ?
C34 C33 H33A 108.1 . . ?
C32 C33 H33A 108.1 . . ?
C34 C33 H33B 108.1 . . ?
C32 C33 H33B 108.1 . . ?
H33A C33 H33B 107.3 . . ?
C35 C34 C33 115.8(9) . . ?
C35 C34 H34 122.1 . . ?
C33 C34 H34 122.1 . . ?
S12 In1 S21 99.63(7) . . ?
S12 In1 S31 100.37(6) . . ?
S21 In1 S31 159.80(7) . . ?
S12 In1 S22 103.57(7) . . ?
S21 In1 S22 70.03(6) . . ?
S31 In1 S22 102.34(7) . . ?
S12 In1 S32 158.44(7) . . ?
S21 In1 S32 92.34(7) . . ?
S31 In1 S32 69.63(6) . . ?
S22 In1 S32 97.33(7) . . ?
S12 In1 S11 69.66(6) . . ?
S21 In1 S11 89.55(6) . . ?
S31 In1 S11 100.02(6) . . ?
S22 In1 S11 157.49(6) . . ?
S32 In1 S11 92.74(7) . . ?
C1 N1 C17 122.6(6) . . ?
C1 N1 C11 122.5(7) . . ?
C17 N1 C11 114.9(6) . . ?
C2 N2 C27 123.2(7) . . ?
C2 N2 C21 121.1(7) . . ?
C27 N2 C21 115.8(6) . . ?
C3 N3 C37 122.9(7) . . ?
C3 N3 C31 120.5(6) . . ?
C37 N3 C31 116.5(6) . . ?
C15 C16 H16A 109.5 . . ?
C15 C16 H16B 109.5 . . ?
H16A C16 H16B 109.5 . . ?
C15 C16 H16C 109.5 . . ?
H16A C16 H16C 109.5 . . ?
H16B C16 H16C 109.5 . . ?
C34 C35 C36 113.6(10) . . ?
C34 C35 H35A 108.8 . . ?
C36 C35 H35A 108.8 . . ?
C34 C35 H35B 108.8 . . ?
C36 C35 H35B 108.8 . . ?
H35A C35 H35B 107.7 . . ?
C35 C36 H36A 109.5 . . ?
C35 C36 H36B 109.5 . . ?
H36A C36 H36B 109.5 . . ?
C35 C36 H36C 109.5 . . ?
H36A C36 H36C 109.5 . . ?
H36B C36 H36C 109.5 . . ?
C25 C26 H26A 109.5 . . ?
C25 C26 H26B 109.5 . . ?
H26A C26 H26B 109.5 . . ?
C25 C26 H26C 109.5 . . ?
H26A C26 H26C 109.5 . . ?
H26B C26 H26C 109.5 . . ?
C3 S31 In1 86.1(2) . . ?
C1 S11 In1 85.1(3) . . ?
C2 S22 In1 85.2(3) . . ?
C3 S32 In1 86.3(3) . . ?
C1 S12 In1 86.8(3) . . ?
C2 S21 In1 86.0(3) . . ?

loop_
_geom_bond_atom_site_label_1
_geom_bond_atom_site_label_2
_geom_bond_distance
_geom_bond_site_symmetry_2
_geom_bond_publ_flag
C1 N1 1.314(10) . ?
C1 S11 1.720(8) . ?
C1 S12 1.723(8) . ?
C2 N2 1.315(10) . ?
C2 S21 1.715(8) . ?
C2 S22 1.726(8) . ?
C3 N3 1.324(9) . ?
C3 S32 1.709(7) . ?
C3 S31 1.736(7) . ?
C37 N3 1.462(9) . ?
C37 H37A 0.9800 . ?
C37 H37B 0.9800 . ?
C37 H37C 0.9800 . ?
C17 N1 1.465(10) . ?
C17 H17A 0.9800 . ?
C17 H17B 0.9800 . ?
C17 H17C 0.9800 . ?
C27 N2 1.464(10) . ?
C27 H27A 0.9800 . ?
C27 H27B 0.9800 . ?
C27 H27C 0.9800 . ?
C21 N2 1.478(10) . ?
C21 C22 1.525(12) . ?
C21 H21A 0.9900 . ?
C21 H21B 0.9900 . ?
C22 C23 1.523(11) . ?
C22 H22A 0.9900 . ?
C22 H22B 0.9900 . ?
C23 C24 1.515(13) . ?
C23 H23A 0.9900 . ?
C23 H23B 0.9900 . ?
C24 C25 1.523(14) . ?
C24 H24A 0.9900 . ?
C24 H24B 0.9900 . ?
C25 C26 1.54(2) . ?
C25 H25A 0.9900 . ?
C25 H25B 0.9900 . ?
C11 N1 1.473(10) . ?
C11 C12 1.513(11) . ?
C11 H11A 0.9900 . ?
C11 H11B 0.9900 . ?
C12 C13 1.528(12) . ?
C12 H12A 0.9900 . ?
C12 H12B 0.9900 . ?
C13 C14 1.535(14) . ?
C13 H13A 0.9900 . ?
C13 H13B 0.9900 . ?
C14 C15 1.534(13) . ?
C14 H14A 0.9900 . ?
C14 H14B 0.9900 . ?
C15 C16 1.526(14) . ?
C15 H15A 0.9900 . ?
C15 H15B 0.9900 . ?
C31 N3 1.463(10) . ?
C31 C32 1.505(11) . ?
C31 H31A 0.9900 . ?
C31 H31B 0.9900 . ?
C32 C33 1.530(12) . ?
C32 H32A 0.9900 . ?
C32 H32B 0.9900 . ?
C33 C34 1.505(13) . ?
C33 H33A 0.9900 . ?
C33 H33B 0.9900 . ?
C34 C35 1.448(16) . ?
C34 H34 0.9500 . ?
In1 S12 2.562(2) . ?
In1 S21 2.566(2) . ?
In1 S31 2.575(2) . ?
In1 S22 2.585(2) . ?
In1 S32 2.587(2) . ?
In1 S11 2.615(2) . ?
C16 H16A 0.9800 . ?
C16 H16B 0.9800 . ?
C16 H16C 0.9800 . ?
C35 C36 1.532(15) . ?
C35 H35A 0.9900 . ?
C35 H35B 0.9900 . ?
C36 H36A 0.9800 . ?
C36 H36B 0.9800 . ?
C36 H36C 0.9800 . ?
C26 H26A 0.9800 . ?
C26 H26B 0.9800 . ?
C26 H26C 0.9800 . ?

loop_
_geom_torsion_atom_site_label_1
_geom_torsion_atom_site_label_2
_geom_torsion_atom_site_label_3
_geom_torsion_atom_site_label_4
_geom_torsion
_geom_torsion_site_symmetry_1
_geom_torsion_site_symmetry_2
_geom_torsion_site_symmetry_3
_geom_torsion_site_symmetry_4
_geom_torsion_publ_flag
N2 C21 C22 C23 176.0(7) . . . . ?
C21 C22 C23 C24 171.9(8) . . . . ?
C22 C23 C24 C25 174.0(8) . . . . ?
C23 C24 C25 C26 168.7(10) . . . . ?
N1 C11 C12 C13 175.3(8) . . . . ?
C11 C12 C13 C14 58.0(12) . . . . ?
C12 C13 C14 C15 60.2(11) . . . . ?
C13 C14 C15 C16 172.0(8) . . . . ?
N3 C31 C32 C33 -178.9(6) . . . . ?
C31 C32 C33 C34 179.7(8) . . . . ?
C32 C33 C34 C35 -57.6(13) . . . . ?
S11 C1 N1 C17 -177.3(6) . . . . ?
S12 C1 N1 C17 4.1(10) . . . . ?
S11 C1 N1 C11 1.0(10) . . . . ?
S12 C1 N1 C11 -177.6(5) . . . . ?
C12 C11 N1 C1 -91.4(9) . . . . ?
C12 C11 N1 C17 87.0(9) . . . . ?
S21 C2 N2 C27 -176.3(6) . . . . ?
S22 C2 N2 C27 4.2(11) . . . . ?
S21 C2 N2 C21 3.1(11) . . . . ?
S22 C2 N2 C21 -176.4(6) . . . . ?
C22 C21 N2 C2 -82.2(9) . . . . ?
C22 C21 N2 C27 97.2(8) . . . . ?
S32 C3 N3 C37 -170.9(6) . . . . ?
S31 C3 N3 C37 9.4(10) . . . . ?
S32 C3 N3 C31 6.6(10) . . . . ?
S31 C3 N3 C31 -173.0(6) . . . . ?
C32 C31 N3 C3 -86.9(9) . . . . ?
C32 C31 N3 C37 90.8(8) . . . . ?
C33 C34 C35 C36 -168.0(12) . . . . ?
N3 C3 S31 In1 -174.6(6) . . . . ?
S32 C3 S31 In1 5.7(4) . . . . ?
S12 In1 S31 C3 156.6(2) . . . . ?
S21 In1 S31 C3 -31.6(3) . . . . ?
S22 In1 S31 C3 -96.9(3) . . . . ?
S32 In1 S31 C3 -3.6(2) . . . . ?
S11 In1 S31 C3 85.6(3) . . . . ?
N1 C1 S11 In1 178.8(6) . . . . ?
S12 C1 S11 In1 -2.5(4) . . . . ?
S12 In1 S11 C1 1.6(3) . . . . ?
S21 In1 S11 C1 -98.9(3) . . . . ?
S31 In1 S11 C1 99.0(3) . . . . ?
S22 In1 S11 C1 -74.5(3) . . . . ?
S32 In1 S11 C1 168.8(3) . . . . ?
N2 C2 S22 In1 -174.7(7) . . . . ?
S21 C2 S22 In1 5.8(4) . . . . ?
S12 In1 S22 C2 -99.1(3) . . . . ?
S21 In1 S22 C2 -3.6(3) . . . . ?
S31 In1 S22 C2 156.9(3) . . . . ?
S32 In1 S22 C2 86.2(3) . . . . ?
S11 In1 S22 C2 -29.7(3) . . . . ?
N3 C3 S32 In1 174.7(6) . . . . ?
S31 C3 S32 In1 -5.7(4) . . . . ?
S12 In1 S32 C3 -61.7(3) . . . . ?
S21 In1 S32 C3 174.3(3) . . . . ?
S31 In1 S32 C3 3.6(3) . . . . ?
S22 In1 S32 C3 104.1(3) . . . . ?
S11 In1 S32 C3 -96.1(3) . . . . ?
N1 C1 S12 In1 -178.8(6) . . . . ?
S11 C1 S12 In1 2.6(4) . . . . ?
S21 In1 S12 C1 84.3(3) . . . . ?
S31 In1 S12 C1 -98.5(3) . . . . ?
S22 In1 S12 C1 155.9(3) . . . . ?
S32 In1 S12 C1 -38.5(3) . . . . ?
S11 In1 S12 C1 -1.6(2) . . . . ?
N2 C2 S21 In1 174.7(7) . . . . ?
S22 C2 S21 In1 -5.8(4) . . . . ?
S12 In1 S21 C2 104.7(3) . . . . ?
S31 In1 S21 C2 -67.2(3) . . . . ?
S22 In1 S21 C2 3.6(3) . . . . ?
S32 In1 S21 C2 -93.3(3) . . . . ?
S11 In1 S21 C2 173.9(3) . . . . ?
